data_4066412
loop_
_publ_author_name
'Eckensberger, U. David'
'Weber, Mitra'
'Wildt, Julia'
'Bolte, Michael'
'Lerner, Hans-Wolfram'
'Wagner, Matthias'

_publ_section_title
;
 Reactivity of [(C5Me5)Fe(C5H4BBr2)] and [(OC)3Mn(C5H4BBr2)] toward
 Et3SiH: Facile Access to [(OC)3Mn(C5H4BH2)]2and to Boron-Bridged
 Dinuclear Organometallics&#x2020;
;
_journal_issue 21
_journal_name_full Organometallics
_journal_page_first 5301
_journal_paper_doi 10.1021/om1004513
_journal_volume 29
_journal_year 2010
_chemical_formula_sum 'C34 H42 B2 Mn2 O6'
_chemical_formula_weight 678.18
_chemical_name_systematic ?
_space_group_IT_number 88
_symmetry_cell_setting tetragonal
_symmetry_space_group_name_Hall '-I 4ad'
_symmetry_space_group_name_H-M 'I 41/a :2'
_atom_sites_solution_hydrogens geom
_atom_sites_solution_primary direct
_atom_sites_solution_secondary difmap
_audit_creation_method SHELXL-97
_cell_angle_alpha 90.00
_cell_angle_beta 90.00
_cell_angle_gamma 90.00
_cell_formula_units_Z 16
_cell_length_a 19.7936(14)
_cell_length_b 19.7936(14)
_cell_length_c 35.745(4)
_cell_measurement_reflns_used 10795
_cell_measurement_temperature 173(2)
_cell_measurement_theta_max 25.4
_cell_measurement_theta_min 3.5
_cell_volume 14004(2)
_computing_cell_refinement 'X-Area (Stoe & Cie, 2001)'
_computing_data_collection 'X-Area (Stoe & Cie, 2001)'
_computing_data_reduction 'X-Area (Stoe & Cie, 2001)'
_computing_molecular_graphics 'XP in SHELXTL-Plus (Sheldrick, 1991)'
_computing_publication_material SHELXL97
_computing_structure_refinement 'SHELXL97 (Sheldrick, 2008) '
_computing_structure_solution 'SHELXS97 (Sheldrick, 2008) '
_diffrn_ambient_temperature 173(2)
_diffrn_measured_fraction_theta_full 0.995
_diffrn_measured_fraction_theta_max 0.983
_diffrn_measurement_device_type 'STOE IPDS II two-circle-diffractometer'
_diffrn_measurement_method \w
_diffrn_radiation_monochromator graphite
_diffrn_radiation_source 'fine-focus sealed tube'
_diffrn_radiation_type MoK\a
_diffrn_radiation_wavelength 0.71073
_diffrn_reflns_av_R_equivalents 0.1146
_diffrn_reflns_av_sigmaI/netI 0.1106
_diffrn_reflns_limit_h_max 21
_diffrn_reflns_limit_h_min -23
_diffrn_reflns_limit_k_max 24
_diffrn_reflns_limit_k_min -18
_diffrn_reflns_limit_l_max 43
_diffrn_reflns_limit_l_min -32
_diffrn_reflns_number 17661
_diffrn_reflns_theta_full 25.00
_diffrn_reflns_theta_max 25.71
_diffrn_reflns_theta_min 3.45
_diffrn_standards_number 0
_exptl_absorpt_coefficient_mu 0.762
_exptl_absorpt_correction_T_max 0.8504
_exptl_absorpt_correction_T_min 0.8266
_exptl_absorpt_correction_type multi-scan
_exptl_absorpt_process_details 'MULABS (Spek, 2003; Blessing, 1995)'
_exptl_crystal_colour yellow
_exptl_crystal_density_diffrn 1.287
_exptl_crystal_density_method 'not measured'
_exptl_crystal_description block
_exptl_crystal_F_000 5664
_exptl_crystal_size_max 0.26
_exptl_crystal_size_mid 0.25
_exptl_crystal_size_min 0.22
_refine_diff_density_max 0.834
_refine_diff_density_min -0.813
_refine_diff_density_rms 0.090
_refine_ls_extinction_method none
_refine_ls_goodness_of_fit_ref 0.943
_refine_ls_hydrogen_treatment constr
_refine_ls_matrix_type full
_refine_ls_number_parameters 395
_refine_ls_number_reflns 6561
_refine_ls_number_restraints 18
_refine_ls_restrained_S_all 0.945
_refine_ls_R_factor_all 0.1072
_refine_ls_R_factor_gt 0.0664
_refine_ls_shift/su_max 0.001
_refine_ls_shift/su_mean 0.000
_refine_ls_structure_factor_coef Fsqd
_refine_ls_weighting_details 'calc w=1/[\s^2^(Fo^2^)+(0.0880P)^2^+0.0000P] where P=(Fo^2^+2Fc^2^)/3'
_refine_ls_weighting_scheme calc
_refine_ls_wR_factor_gt 0.1519
_refine_ls_wR_factor_ref 0.1689
_reflns_number_gt 4189
_reflns_number_total 6561
_reflns_threshold_expression I>2\s(I)
_cod_data_source_file om1004513_si_001.cif
_cod_data_source_block wa968
_cod_depositor_comments
;
The following automatic conversions were performed:

'_symmetry_cell_setting' value 'Tetragonal' changed to 'tetragonal'
according to /home/saulius/struct/CIF-dictionaries/cif_core.dic
dictionary named 'cif_core.dic' version 2.4.1 from 2010-06-29.

Automatic conversion script
Id: cif_fix_values 1715 2011-07-08 13:25:40Z adriana 
;
_cod_original_sg_symbol_H-M I41/a
_cod_database_code 4066412

loop_
_symmetry_equiv_pos_as_xyz
'x, y, z'
'-x+1/2, -y, z+1/2'
'-y+3/4, x+1/4, z+1/4'
'y+3/4, -x+3/4, z+3/4'
'x+1/2, y+1/2, z+1/2'
'-x+1, -y+1/2, z+1'
'-y+5/4, x+3/4, z+3/4'
'y+5/4, -x+5/4, z+5/4'
'-x, -y, -z'
'x-1/2, y, -z-1/2'
'y-3/4, -x-1/4, -z-1/4'
'-y-3/4, x-3/4, -z-3/4'
'-x+1/2, -y+1/2, -z+1/2'
'x, y+1/2, -z'
'y-1/4, -x+1/4, -z+1/4'
'-y-1/4, x-1/4, -z-1/4'

loop_
_atom_site_label
_atom_site_type_symbol
_atom_site_fract_x
_atom_site_fract_y
_atom_site_fract_z
_atom_site_U_iso_or_equiv
_atom_site_adp_type
_atom_site_occupancy
_atom_site_symmetry_multiplicity
_atom_site_calc_flag
_atom_site_refinement_flags
_atom_site_disorder_assembly
_atom_site_disorder_group
Mn1 Mn 0.23656(3) 0.04823(3) 0.555416(17) 0.02861(19) Uani 1 1 d . . .
Mn2 Mn 0.42723(3) 0.41430(3) 0.562045(17) 0.02762(18) Uani 1 1 d . . .
B1 B 0.3078(2) 0.1952(3) 0.53965(14) 0.0289(10) Uani 1 1 d . . .
B2 B 0.3344(3) 0.2829(2) 0.59069(13) 0.0273(10) Uani 1 1 d . . .
C1 C 0.2338(2) 0.0406(2) 0.50535(13) 0.0357(10) Uani 1 1 d . . .
O1 O 0.2344(2) 0.0354(2) 0.47365(9) 0.0525(10) Uani 1 1 d . . .
C2 C 0.1992(3) -0.0343(3) 0.56162(13) 0.0399(11) Uani 1 1 d . . .
O2 O 0.1769(2) -0.0867(2) 0.56564(11) 0.0603(11) Uani 1 1 d . . .
C3 C 0.1536(2) 0.0865(3) 0.55730(14) 0.0417(11) Uani 1 1 d . . .
O3 O 0.1014(2) 0.1101(2) 0.55897(12) 0.0600(11) Uani 1 1 d . . .
C4 C 0.3748(3) 0.4214(2) 0.52207(13) 0.0383(11) Uani 1 1 d . . .
O4 O 0.3407(2) 0.4224(2) 0.49541(11) 0.0549(10) Uani 1 1 d . . .
C5 C 0.4759(3) 0.4872(2) 0.54979(13) 0.0363(10) Uani 1 1 d . . .
O5 O 0.5075(2) 0.5339(2) 0.54198(11) 0.0563(10) Uani 1 1 d . . .
C6 C 0.3752(3) 0.4667(3) 0.59052(13) 0.0386(11) Uani 1 1 d . . .
O6 O 0.3431(2) 0.5023(2) 0.60917(11) 0.0567(10) Uani 1 1 d . . .
C11 C 0.3090(2) 0.1281(2) 0.56263(11) 0.0284(9) Uani 1 1 d . . .
C12 C 0.2767(2) 0.1138(2) 0.59804(11) 0.0307(10) Uani 1 1 d . . .
H12 H 0.2510 0.1451 0.6123 0.037 Uiso 1 1 calc R . .
C13 C 0.2892(2) 0.0466(2) 0.60802(12) 0.0348(10) Uani 1 1 d . . .
H13 H 0.2730 0.0247 0.6299 0.042 Uiso 1 1 calc R . .
C14 C 0.3302(2) 0.0167(2) 0.57998(13) 0.0332(10) Uani 1 1 d . . .
H14 H 0.3466 -0.0285 0.5798 0.040 Uiso 1 1 calc R . .
C15 C 0.3421(2) 0.0659(2) 0.55260(12) 0.0317(10) Uani 1 1 d . . .
H15 H 0.3682 0.0592 0.5306 0.038 Uiso 1 1 calc R . .
C21 C 0.4059(2) 0.3131(2) 0.58221(12) 0.0287(9) Uani 1 1 d . . .
C22 C 0.4506(2) 0.3485(2) 0.60745(13) 0.0332(10) Uani 1 1 d . . .
H22 H 0.4407 0.3584 0.6329 0.040 Uiso 1 1 calc R . .
C23 C 0.5105(2) 0.3660(2) 0.58911(13) 0.0335(10) Uani 1 1 d . . .
H23 H 0.5478 0.3893 0.5997 0.040 Uiso 1 1 calc R . .
C24 C 0.5053(2) 0.3429(2) 0.55224(13) 0.0348(10) Uani 1 1 d . . .
H24 H 0.5390 0.3474 0.5335 0.042 Uiso 1 1 calc R . .
C25 C 0.4423(2) 0.3121(2) 0.54746(12) 0.0324(10) Uani 1 1 d . . .
H25 H 0.4260 0.2933 0.5247 0.039 Uiso 1 1 calc R . .
C31 C 0.3300(2) 0.1889(2) 0.49828(12) 0.0342(10) Uani 1 1 d . . .
H31 H 0.3503 0.1476 0.4908 0.041 Uiso 1 1 calc R . .
C32 C 0.3230(3) 0.2364(2) 0.47243(12) 0.0364(11) Uani 1 1 d . A .
H32 H 0.3064 0.2787 0.4809 0.044 Uiso 1 1 calc R . .
C33 C 0.3382(3) 0.2315(3) 0.43113(13) 0.0537(15) Uani 1 1 d D . .
C34 C 0.3772(9) 0.2925(7) 0.4200(4) 0.073(4) Uiso 0.53(2) 1 d PD A 1
H34A H 0.3872 0.2905 0.3932 0.109 Uiso 0.53(2) 1 calc PR A 1
H34B H 0.4196 0.2942 0.4342 0.109 Uiso 0.53(2) 1 calc PR A 1
H34C H 0.3505 0.3331 0.4253 0.109 Uiso 0.53(2) 1 calc PR A 1
C35 C 0.2671(5) 0.2359(8) 0.4103(3) 0.060(4) Uiso 0.53(2) 1 d PD A 1
H35A H 0.2741 0.2340 0.3832 0.090 Uiso 0.53(2) 1 calc PR A 1
H35B H 0.2448 0.2785 0.4169 0.090 Uiso 0.53(2) 1 calc PR A 1
H35C H 0.2386 0.1980 0.4182 0.090 Uiso 0.53(2) 1 calc PR A 1
C36 C 0.3740(8) 0.1669(6) 0.4211(4) 0.059(4) Uiso 0.53(2) 1 d PD A 1
H36A H 0.3832 0.1662 0.3941 0.089 Uiso 0.53(2) 1 calc PR A 1
H36B H 0.3454 0.1283 0.4277 0.089 Uiso 0.53(2) 1 calc PR A 1
H36C H 0.4167 0.1641 0.4348 0.089 Uiso 0.53(2) 1 calc PR A 1
C34' C 0.4060(8) 0.2696(9) 0.4250(5) 0.071(5) Uiso 0.47(2) 1 d PD A 2
H34D H 0.4177 0.2687 0.3984 0.106 Uiso 0.47(2) 1 calc PR A 2
H34E H 0.4418 0.2476 0.4395 0.106 Uiso 0.47(2) 1 calc PR A 2
H34F H 0.4011 0.3166 0.4333 0.106 Uiso 0.47(2) 1 calc PR A 2
C35' C 0.2846(9) 0.2685(10) 0.4087(5) 0.082(6) Uiso 0.47(2) 1 d PD A 2
H35D H 0.2957 0.2659 0.3820 0.123 Uiso 0.47(2) 1 calc PR A 2
H35E H 0.2831 0.3160 0.4164 0.123 Uiso 0.47(2) 1 calc PR A 2
H35F H 0.2405 0.2476 0.4131 0.123 Uiso 0.47(2) 1 calc PR A 2
C36' C 0.3439(9) 0.1595(5) 0.4168(4) 0.049(4) Uiso 0.47(2) 1 d PD A 2
H36D H 0.3537 0.1601 0.3900 0.073 Uiso 0.47(2) 1 calc PR A 2
H36E H 0.3012 0.1357 0.4212 0.073 Uiso 0.47(2) 1 calc PR A 2
H36F H 0.3805 0.1362 0.4301 0.073 Uiso 0.47(2) 1 calc PR A 2
C41 C 0.3186(2) 0.2632(2) 0.63130(12) 0.0310(9) Uani 1 1 d . . .
H41 H 0.2735 0.2677 0.6401 0.037 Uiso 1 1 calc R . .
C42 C 0.3656(3) 0.2398(2) 0.65477(11) 0.0324(10) Uani 1 1 d . . .
H42 H 0.4108 0.2420 0.6459 0.039 Uiso 1 1 calc R . .
C43 C 0.3569(3) 0.2105(2) 0.69348(12) 0.0393(11) Uani 1 1 d D . .
C44 C 0.2835(3) 0.1998(3) 0.70393(14) 0.0547(15) Uani 1 1 d D . .
H44A H 0.2808 0.1804 0.7291 0.082 Uiso 1 1 calc R . .
H44B H 0.2624 0.1689 0.6860 0.082 Uiso 1 1 calc R . .
H44C H 0.2598 0.2433 0.7035 0.082 Uiso 1 1 calc R . .
C45 C 0.3945(3) 0.1428(3) 0.69462(16) 0.0550(15) Uani 1 1 d D . .
H45A H 0.3894 0.1224 0.7194 0.083 Uiso 1 1 calc R . .
H45B H 0.4426 0.1503 0.6895 0.083 Uiso 1 1 calc R . .
H45C H 0.3757 0.1124 0.6757 0.083 Uiso 1 1 calc R . .
C46 C 0.3896(4) 0.2594(3) 0.72072(15) 0.0673(19) Uani 1 1 d D . .
H46A H 0.3851 0.2420 0.7463 0.101 Uiso 1 1 calc R . .
H46B H 0.3673 0.3035 0.7189 0.101 Uiso 1 1 calc R . .
H46C H 0.4376 0.2644 0.7146 0.101 Uiso 1 1 calc R . .
C51 C 0.2854(2) 0.2651(2) 0.55725(11) 0.0281(9) Uani 1 1 d . . .
H51 H 0.2917 0.3006 0.5376 0.034 Uiso 1 1 calc R . .
C52 C 0.2084(2) 0.2607(2) 0.56578(13) 0.0362(10) Uani 1 1 d . . .
H52A H 0.1879 0.2282 0.5480 0.043 Uiso 1 1 calc R . .
H52B H 0.2027 0.2419 0.5912 0.043 Uiso 1 1 calc R . .
C53 C 0.1680(2) 0.3273(3) 0.56358(13) 0.0381(11) Uani 1 1 d . . .
C54 C 0.1682(3) 0.3550(3) 0.52373(16) 0.0528(14) Uani 1 1 d . . .
H54A H 0.1424 0.3972 0.5229 0.079 Uiso 1 1 calc R . .
H54B H 0.1474 0.3219 0.5069 0.079 Uiso 1 1 calc R . .
H54C H 0.2148 0.3635 0.5158 0.079 Uiso 1 1 calc R . .
C55 C 0.0957(3) 0.3133(4) 0.5761(2) 0.0692(19) Uani 1 1 d . . .
H55A H 0.0960 0.2953 0.6017 0.104 Uiso 1 1 calc R . .
H55B H 0.0749 0.2802 0.5593 0.104 Uiso 1 1 calc R . .
H55C H 0.0696 0.3554 0.5755 0.104 Uiso 1 1 calc R . .
C56 C 0.1997(3) 0.3814(3) 0.58896(16) 0.0547(15) Uani 1 1 d . . .
H56A H 0.2006 0.3650 0.6148 0.082 Uiso 1 1 calc R . .
H56B H 0.1728 0.4229 0.5876 0.082 Uiso 1 1 calc R . .
H56C H 0.2459 0.3908 0.5806 0.082 Uiso 1 1 calc R . .

loop_
_atom_site_aniso_label
_atom_site_aniso_U_11
_atom_site_aniso_U_22
_atom_site_aniso_U_33
_atom_site_aniso_U_23
_atom_site_aniso_U_13
_atom_site_aniso_U_12
Mn1 0.0318(4) 0.0296(4) 0.0244(3) 0.0009(3) -0.0026(3) -0.0029(3)
Mn2 0.0305(4) 0.0266(3) 0.0257(3) 0.0035(3) 0.0051(3) 0.0010(3)
B1 0.027(2) 0.030(3) 0.030(2) 0.002(2) -0.0035(19) -0.0013(19)
B2 0.036(3) 0.021(2) 0.025(2) 0.0008(18) 0.0019(19) 0.006(2)
C1 0.034(3) 0.038(3) 0.035(3) -0.0003(19) -0.0057(19) -0.001(2)
O1 0.065(3) 0.067(3) 0.0256(19) -0.0021(16) -0.0051(16) -0.001(2)
C2 0.049(3) 0.038(3) 0.033(2) 0.006(2) -0.009(2) -0.010(2)
O2 0.076(3) 0.048(2) 0.058(3) 0.0097(18) -0.016(2) -0.027(2)
C3 0.031(3) 0.056(3) 0.038(3) 0.000(2) -0.003(2) -0.003(2)
O3 0.037(2) 0.081(3) 0.061(3) -0.004(2) 0.0007(18) 0.006(2)
C4 0.052(3) 0.028(2) 0.035(3) 0.0065(19) 0.002(2) 0.004(2)
O4 0.068(3) 0.054(2) 0.043(2) 0.0096(17) -0.0140(19) 0.0070(19)
C5 0.045(3) 0.030(2) 0.034(2) 0.0043(19) 0.015(2) -0.002(2)
O5 0.066(3) 0.047(2) 0.056(2) 0.0060(18) 0.016(2) -0.009(2)
C6 0.042(3) 0.039(3) 0.034(2) 0.009(2) 0.005(2) 0.002(2)
O6 0.060(3) 0.054(2) 0.056(2) -0.0024(19) 0.025(2) 0.016(2)
C11 0.033(2) 0.030(2) 0.022(2) 0.0035(16) -0.0032(17) -0.0049(18)
C12 0.042(3) 0.034(2) 0.0168(19) -0.0023(16) -0.0010(17) -0.0051(19)
C13 0.048(3) 0.032(2) 0.024(2) 0.0036(18) -0.0063(19) -0.008(2)
C14 0.033(2) 0.026(2) 0.041(3) 0.0061(19) -0.0045(19) -0.0004(19)
C15 0.026(2) 0.036(2) 0.033(2) -0.0002(18) -0.0024(17) -0.0021(18)
C21 0.034(2) 0.024(2) 0.028(2) 0.0023(17) -0.0019(17) 0.0051(18)
C22 0.035(2) 0.028(2) 0.036(2) 0.0056(18) -0.0049(19) -0.0025(19)
C23 0.027(2) 0.032(2) 0.041(3) 0.0037(19) -0.0050(19) 0.0001(18)
C24 0.032(2) 0.031(2) 0.041(3) 0.0051(19) 0.0041(19) 0.0086(19)
C25 0.040(3) 0.027(2) 0.031(2) 0.0013(18) 0.0056(19) 0.0051(19)
C31 0.041(3) 0.029(2) 0.032(2) -0.0006(18) 0.0046(19) 0.0005(19)
C32 0.049(3) 0.034(3) 0.027(2) 0.0012(18) 0.007(2) 0.001(2)
C33 0.086(4) 0.053(3) 0.023(3) 0.005(2) 0.006(2) -0.003(3)
C41 0.037(2) 0.029(2) 0.027(2) 0.0002(17) 0.0031(18) -0.0020(19)
C42 0.047(3) 0.029(2) 0.021(2) 0.0008(17) -0.0003(18) -0.0055(19)
C43 0.056(3) 0.038(3) 0.024(2) 0.0005(19) -0.001(2) -0.003(2)
C44 0.068(4) 0.069(4) 0.027(3) 0.008(2) 0.011(2) -0.002(3)
C45 0.073(4) 0.048(3) 0.045(3) 0.016(2) 0.002(3) -0.003(3)
C46 0.114(6) 0.060(4) 0.028(3) 0.003(3) -0.015(3) -0.014(4)
C51 0.034(2) 0.029(2) 0.021(2) 0.0034(16) 0.0018(17) 0.0015(18)
C52 0.037(3) 0.037(3) 0.035(2) 0.0016(19) -0.0016(19) 0.002(2)
C53 0.036(3) 0.039(3) 0.039(3) -0.005(2) -0.003(2) 0.006(2)
C54 0.053(3) 0.059(4) 0.047(3) 0.009(3) -0.009(2) 0.014(3)
C55 0.035(3) 0.079(5) 0.094(5) 0.010(4) 0.011(3) 0.014(3)
C56 0.060(4) 0.051(3) 0.053(3) -0.020(3) -0.008(3) 0.019(3)

loop_
_atom_type_symbol
_atom_type_description
_atom_type_scat_dispersion_real
_atom_type_scat_dispersion_imag
_atom_type_scat_source
C C 0.0033 0.0016 'International Tables Vol C Tables 4.2.6.8 and 6.1.1.4'
H H 0.0000 0.0000 'International Tables Vol C Tables 4.2.6.8 and 6.1.1.4'
B B 0.0013 0.0007 'International Tables Vol C Tables 4.2.6.8 and 6.1.1.4'
Mn Mn 0.3368 0.7283 'International Tables Vol C Tables 4.2.6.8 and 6.1.1.4'
O O 0.0106 0.0060 'International Tables Vol C Tables 4.2.6.8 and 6.1.1.4'

loop_
_geom_angle_atom_site_label_1
_geom_angle_atom_site_label_2
_geom_angle_atom_site_label_3
_geom_angle
C1 Mn1 C2 92.0(2)
C1 Mn1 C3 92.6(2)
C2 Mn1 C3 90.2(2)
C1 Mn1 C15 89.8(2)
C2 Mn1 C15 123.9(2)
C3 Mn1 C15 145.8(2)
C1 Mn1 C14 114.2(2)
C2 Mn1 C14 92.3(2)
C3 Mn1 C14 153.0(2)
C15 Mn1 C14 38.34(17)
C1 Mn1 C11 101.60(19)
C2 Mn1 C11 157.35(19)
C3 Mn1 C11 107.0(2)
C15 Mn1 C11 39.40(17)
C14 Mn1 C11 65.68(16)
C1 Mn1 C13 152.2(2)
C2 Mn1 C13 94.45(19)
C3 Mn1 C13 114.4(2)
C15 Mn1 C13 64.31(18)
C14 Mn1 C13 38.61(18)
C11 Mn1 C13 65.32(16)
C1 Mn1 C12 140.01(19)
C2 Mn1 C12 127.53(19)
C3 Mn1 C12 93.2(2)
C15 Mn1 C12 64.58(17)
C14 Mn1 C12 64.33(18)
C11 Mn1 C12 39.26(16)
C13 Mn1 C12 37.94(17)
C4 Mn2 C6 94.3(2)
C4 Mn2 C5 93.1(2)
C6 Mn2 C5 89.0(2)
C4 Mn2 C25 87.7(2)
C6 Mn2 C25 141.3(2)
C5 Mn2 C25 129.55(19)
C4 Mn2 C24 110.2(2)
C6 Mn2 C24 154.5(2)
C5 Mn2 C24 96.0(2)
C25 Mn2 C24 38.59(18)
C4 Mn2 C22 142.1(2)
C6 Mn2 C22 92.6(2)
C5 Mn2 C22 124.2(2)
C25 Mn2 C22 64.64(18)
C24 Mn2 C22 63.97(18)
C4 Mn2 C23 148.5(2)
C6 Mn2 C23 116.6(2)
C5 Mn2 C23 93.2(2)
C25 Mn2 C23 64.80(18)
C24 Mn2 C23 38.34(18)
C22 Mn2 C23 38.25(18)
C4 Mn2 C21 103.11(19)
C6 Mn2 C21 103.58(19)
C5 Mn2 C21 158.5(2)
C25 Mn2 C21 39.17(16)
C24 Mn2 C21 65.31(17)
C22 Mn2 C21 39.24(17)
C23 Mn2 C21 65.61(17)
C31 B1 C11 115.5(4)
C31 B1 C51 121.9(4)
C11 B1 C51 122.6(4)
C41 B2 C21 117.7(4)
C41 B2 C51 122.3(4)
C21 B2 C51 119.6(4)
O1 C1 Mn1 177.7(5)
O2 C2 Mn1 178.8(5)
O3 C3 Mn1 179.0(5)
O4 C4 Mn2 176.4(4)
O5 C5 Mn2 179.6(6)
O6 C6 Mn2 177.7(5)
C15 C11 C12 104.6(4)
C15 C11 B1 127.1(4)
C12 C11 B1 128.3(4)
C15 C11 Mn1 69.2(2)
C12 C11 Mn1 70.5(2)
B1 C11 Mn1 123.5(3)
C13 C12 C11 109.3(4)
C13 C12 Mn1 70.9(2)
C11 C12 Mn1 70.2(2)
C13 C12 H12 125.3
C11 C12 H12 125.3
Mn1 C12 H12 125.1
C12 C13 C14 108.5(4)
C12 C13 Mn1 71.2(2)
C14 C13 Mn1 70.5(3)
C12 C13 H13 125.7
C14 C13 H13 125.7
Mn1 C13 H13 124.2
C15 C14 C13 107.4(4)
C15 C14 Mn1 69.9(3)
C13 C14 Mn1 70.9(3)
C15 C14 H14 126.3
C13 C14 H14 126.3
Mn1 C14 H14 124.5
C14 C15 C11 110.1(4)
C14 C15 Mn1 71.8(3)
C11 C15 Mn1 71.4(2)
C14 C15 H15 124.9
C11 C15 H15 124.9
Mn1 C15 H15 123.5
C25 C21 C22 103.9(4)
C25 C21 B2 128.0(4)
C22 C21 B2 128.2(4)
C25 C21 Mn2 68.2(2)
C22 C21 Mn2 69.0(2)
B2 C21 Mn2 126.4(3)
C23 C22 C21 110.3(4)
C23 C22 Mn2 71.1(3)
C21 C22 Mn2 71.8(2)
C23 C22 H22 124.9
C21 C22 H22 124.9
Mn2 C22 H22 123.8
C22 C23 C24 107.3(4)
C22 C23 Mn2 70.7(3)
C24 C23 Mn2 70.3(3)
C22 C23 H23 126.3
C24 C23 H23 126.3
Mn2 C23 H23 124.3
C25 C24 C23 108.9(4)
C25 C24 Mn2 70.2(3)
C23 C24 Mn2 71.4(3)
C25 C24 H24 125.6
C23 C24 H24 125.6
Mn2 C24 H24 124.4
C24 C25 C21 109.6(4)
C24 C25 Mn2 71.2(3)
C21 C25 Mn2 72.7(2)
C24 C25 H25 125.2
C21 C25 H25 125.2
Mn2 C25 H25 122.6
C32 C31 B1 125.5(4)
C32 C31 H31 117.3
B1 C31 H31 117.3
C31 C32 C33 128.0(5)
C31 C32 H32 116.0
C33 C32 H32 116.0
C34 C33 C32 108.3(7)
C34 C33 C36 112.5(9)
C32 C33 C36 112.4(6)
C34 C33 C35' 80.2(9)
C32 C33 C35' 110.3(8)
C36 C33 C35' 127.7(9)
C34 C33 C36' 129.3(9)
C32 C33 C36' 113.8(6)
C36 C33 C36' 24.1(6)
C35' C33 C36' 109.0(9)
C34 C33 C34' 28.4(7)
C32 C33 C34' 106.2(7)
C36 C33 C34' 88.5(9)
C35' C33 C34' 107.1(9)
C36' C33 C34' 110.1(9)
C34 C33 C35 106.8(8)
C32 C33 C35 106.0(6)
C36 C33 C35 110.5(8)
C35' C33 C35 27.2(7)
C36' C33 C35 87.7(8)
C34' C33 C35 132.1(9)
C33 C34 H34A 109.5
C33 C34 H34B 109.5
H34A C34 H34B 109.5
C33 C34 H34C 109.5
H34A C34 H34C 109.5
H34B C34 H34C 109.5
C33 C35 H35A 109.5
C33 C35 H35B 109.5
H35A C35 H35B 109.5
C33 C35 H35C 109.5
H35A C35 H35C 109.5
H35B C35 H35C 109.5
C33 C36 H36A 109.5
C33 C36 H36B 109.5
H36A C36 H36B 109.5
C33 C36 H36C 109.5
H36A C36 H36C 109.5
H36B C36 H36C 109.5
C33 C34' H34D 109.5
C33 C34' H34E 109.5
H34D C34' H34E 109.5
C33 C34' H34F 109.5
H34D C34' H34F 109.5
H34E C34' H34F 109.5
C33 C35' H35D 109.5
C33 C35' H35E 109.5
H35D C35' H35E 109.5
C33 C35' H35F 109.5
H35D C35' H35F 109.5
H35E C35' H35F 109.5
C33 C36' H36D 109.5
C33 C36' H36E 109.5
H36D C36' H36E 109.5
C33 C36' H36F 109.5
H36D C36' H36F 109.5
H36E C36' H36F 109.5
C42 C41 B2 122.7(4)
C42 C41 H41 118.7
B2 C41 H41 118.7
C41 C42 C43 129.0(5)
C41 C42 H42 115.5
C43 C42 H42 115.5
C42 C43 C44 112.9(4)
C42 C43 C46 107.0(4)
C44 C43 C46 109.9(5)
C42 C43 C45 107.8(4)
C44 C43 C45 109.7(4)
C46 C43 C45 109.5(5)
C43 C44 H44A 109.5
C43 C44 H44B 109.5
H44A C44 H44B 109.5
C43 C44 H44C 109.5
H44A C44 H44C 109.5
H44B C44 H44C 109.5
C43 C45 H45A 109.5
C43 C45 H45B 109.5
H45A C45 H45B 109.5
C43 C45 H45C 109.5
H45A C45 H45C 109.5
H45B C45 H45C 109.5
C43 C46 H46A 109.5
C43 C46 H46B 109.5
H46A C46 H46B 109.5
C43 C46 H46C 109.5
H46A C46 H46C 109.5
H46B C46 H46C 109.5
C52 C51 B2 117.7(4)
C52 C51 B1 107.7(4)
B2 C51 B1 108.8(3)
C52 C51 H51 107.4
B2 C51 H51 107.4
B1 C51 H51 107.4
C53 C52 C51 116.7(4)
C53 C52 H52A 108.1
C51 C52 H52A 108.1
C53 C52 H52B 108.1
C51 C52 H52B 108.1
H52A C52 H52B 107.3
C55 C53 C54 109.9(5)
C55 C53 C56 109.6(5)
C54 C53 C56 107.5(5)
C55 C53 C52 108.4(4)
C54 C53 C52 110.7(4)
C56 C53 C52 110.7(4)
C53 C54 H54A 109.5
C53 C54 H54B 109.5
H54A C54 H54B 109.5
C53 C54 H54C 109.5
H54A C54 H54C 109.5
H54B C54 H54C 109.5
C53 C55 H55A 109.5
C53 C55 H55B 109.5
H55A C55 H55B 109.5
C53 C55 H55C 109.5
H55A C55 H55C 109.5
H55B C55 H55C 109.5
C53 C56 H56A 109.5
C53 C56 H56B 109.5
H56A C56 H56B 109.5
C53 C56 H56C 109.5
H56A C56 H56C 109.5
H56B C56 H56C 109.5

loop_
_geom_bond_atom_site_label_1
_geom_bond_atom_site_label_2
_geom_bond_distance
Mn1 C1 1.797(5)
Mn1 C2 1.807(5)
Mn1 C3 1.810(5)
Mn1 C15 2.120(4)
Mn1 C14 2.144(5)
Mn1 C11 2.150(4)
Mn1 C13 2.150(4)
Mn1 C12 2.154(4)
Mn2 C4 1.772(5)
Mn2 C6 1.781(5)
Mn2 C5 1.790(5)
Mn2 C25 2.110(4)
Mn2 C24 2.123(4)
Mn2 C22 2.132(4)
Mn2 C23 2.137(4)
Mn2 C21 2.170(4)
B1 C31 1.547(6)
B1 C11 1.563(6)
B1 C51 1.584(6)
B2 C41 1.535(6)
B2 C21 1.567(7)
B2 C51 1.579(6)
C1 O1 1.138(6)
C2 O2 1.137(6)
C3 O3 1.135(6)
C4 O4 1.168(6)
C5 O5 1.150(6)
C6 O6 1.160(6)
C11 C15 1.440(6)
C11 C12 1.446(6)
C12 C13 1.399(6)
C12 H12 0.9500
C13 C14 1.420(7)
C13 H13 0.9500
C14 C15 1.400(6)
C14 H14 0.9500
C15 H15 0.9500
C21 C25 1.436(6)
C21 C22 1.445(6)
C22 C23 1.399(7)
C22 H22 0.9500
C23 C24 1.399(7)
C23 H23 0.9500
C24 C25 1.399(7)
C24 H24 0.9500
C25 H25 0.9500
C31 C32 1.325(6)
C31 H31 0.9500
C32 C33 1.510(6)
C32 H32 0.9500
C33 C34 1.486(11)
C33 C36 1.506(11)
C33 C35' 1.519(12)
C33 C36' 1.519(11)
C33 C34' 1.554(12)
C33 C35 1.595(11)
C34 H34A 0.9800
C34 H34B 0.9800
C34 H34C 0.9800
C35 H35A 0.9800
C35 H35B 0.9800
C35 H35C 0.9800
C36 H36A 0.9800
C36 H36B 0.9800
C36 H36C 0.9800
C34' H34D 0.9800
C34' H34E 0.9800
C34' H34F 0.9800
C35' H35D 0.9800
C35' H35E 0.9800
C35' H35F 0.9800
C36' H36D 0.9800
C36' H36E 0.9800
C36' H36F 0.9800
C41 C42 1.336(6)
C41 H41 0.9500
C42 C43 1.511(6)
C42 H42 0.9500
C43 C44 1.515(7)
C43 C46 1.519(7)
C43 C45 1.533(7)
C44 H44A 0.9800
C44 H44B 0.9800
C44 H44C 0.9800
C45 H45A 0.9800
C45 H45B 0.9800
C45 H45C 0.9800
C46 H46A 0.9800
C46 H46B 0.9800
C46 H46C 0.9800
C51 C52 1.557(6)
C51 H51 1.0000
C52 C53 1.543(7)
C52 H52A 0.9900
C52 H52B 0.9900
C53 C55 1.526(8)
C53 C54 1.526(7)
C53 C56 1.537(7)
C54 H54A 0.9800
C54 H54B 0.9800
C54 H54C 0.9800
C55 H55A 0.9800
C55 H55B 0.9800
C55 H55C 0.9800
C56 H56A 0.9800
C56 H56B 0.9800
C56 H56C 0.9800

loop_
_geom_torsion_atom_site_label_1
_geom_torsion_atom_site_label_2
_geom_torsion_atom_site_label_3
_geom_torsion_atom_site_label_4
_geom_torsion
C2 Mn1 C1 O1 -103(11)
C3 Mn1 C1 O1 166(11)
C15 Mn1 C1 O1 21(11)
C14 Mn1 C1 O1 -10(11)
C11 Mn1 C1 O1 58(11)
C13 Mn1 C1 O1 0(11)
C12 Mn1 C1 O1 68(11)
C1 Mn1 C2 O2 100(21)
C3 Mn1 C2 O2 -167(100)
C15 Mn1 C2 O2 9(22)
C14 Mn1 C2 O2 -14(21)
C11 Mn1 C2 O2 -27(22)
C13 Mn1 C2 O2 -53(21)
C12 Mn1 C2 O2 -73(22)
C1 Mn1 C3 O3 146(39)
C2 Mn1 C3 O3 54(39)
C15 Mn1 C3 O3 -121(38)
C14 Mn1 C3 O3 -41(39)
C11 Mn1 C3 O3 -111(39)
C13 Mn1 C3 O3 -41(39)
C12 Mn1 C3 O3 -74(39)
C6 Mn2 C4 O4 -138(7)
C5 Mn2 C4 O4 133(7)
C25 Mn2 C4 O4 4(7)
C24 Mn2 C4 O4 36(7)
C22 Mn2 C4 O4 -38(8)
C23 Mn2 C4 O4 32(8)
C21 Mn2 C4 O4 -33(7)
C4 Mn2 C5 O5 -141(100)
C6 Mn2 C5 O5 125(100)
C25 Mn2 C5 O5 -51(82)
C24 Mn2 C5 O5 -30(82)
C22 Mn2 C5 O5 33(82)
C23 Mn2 C5 O5 9(82)
C21 Mn2 C5 O5 -1(82)
C4 Mn2 C6 O6 -117(11)
C5 Mn2 C6 O6 -24(11)
C25 Mn2 C6 O6 151(11)
C24 Mn2 C6 O6 77(12)
C22 Mn2 C6 O6 100(11)
C23 Mn2 C6 O6 69(11)
C21 Mn2 C6 O6 138(11)
C31 B1 C11 C15 15.2(7)
C51 B1 C11 C15 -164.9(4)
C31 B1 C11 C12 -163.6(4)
C51 B1 C11 C12 16.3(7)
C31 B1 C11 Mn1 -72.8(5)
C51 B1 C11 Mn1 107.0(4)
C1 Mn1 C11 C15 -75.1(3)
C2 Mn1 C11 C15 50.5(6)
C3 Mn1 C11 C15 -171.5(3)
C14 Mn1 C11 C15 36.3(3)
C13 Mn1 C11 C15 78.9(3)
C12 Mn1 C11 C15 114.9(4)
C1 Mn1 C11 C12 170.0(3)
C2 Mn1 C11 C12 -64.4(6)
C3 Mn1 C11 C12 73.6(3)
C15 Mn1 C11 C12 -114.9(4)
C14 Mn1 C11 C12 -78.6(3)
C13 Mn1 C11 C12 -36.0(3)
C1 Mn1 C11 B1 46.3(4)
C2 Mn1 C11 B1 172.0(5)
C3 Mn1 C11 B1 -50.0(4)
C15 Mn1 C11 B1 121.5(5)
C14 Mn1 C11 B1 157.8(4)
C13 Mn1 C11 B1 -159.6(4)
C12 Mn1 C11 B1 -123.6(5)
C15 C11 C12 C13 -0.8(5)
B1 C11 C12 C13 178.2(4)
Mn1 C11 C12 C13 60.4(3)
C15 C11 C12 Mn1 -61.2(3)
B1 C11 C12 Mn1 117.8(4)
C1 Mn1 C12 C13 -135.2(3)
C2 Mn1 C12 C13 34.3(4)
C3 Mn1 C12 C13 127.0(3)
C15 Mn1 C12 C13 -80.2(3)
C14 Mn1 C12 C13 -37.5(3)
C11 Mn1 C12 C13 -119.8(4)
C1 Mn1 C12 C11 -15.4(4)
C2 Mn1 C12 C11 154.0(3)
C3 Mn1 C12 C11 -113.3(3)
C15 Mn1 C12 C11 39.6(3)
C14 Mn1 C12 C11 82.3(3)
C13 Mn1 C12 C11 119.8(4)
C11 C12 C13 C14 0.9(5)
Mn1 C12 C13 C14 60.9(3)
C11 C12 C13 Mn1 -60.0(3)
C1 Mn1 C13 C12 103.8(5)
C2 Mn1 C13 C12 -153.4(3)
C3 Mn1 C13 C12 -61.2(3)
C15 Mn1 C13 C12 80.9(3)
C14 Mn1 C13 C12 118.5(4)
C11 Mn1 C13 C12 37.2(3)
C1 Mn1 C13 C14 -14.7(5)
C2 Mn1 C13 C14 88.1(3)
C3 Mn1 C13 C14 -179.7(3)
C15 Mn1 C13 C14 -37.6(3)
C11 Mn1 C13 C14 -81.3(3)
C12 Mn1 C13 C14 -118.5(4)
C12 C13 C14 C15 -0.6(5)
Mn1 C13 C14 C15 60.7(3)
C12 C13 C14 Mn1 -61.3(3)
C1 Mn1 C14 C15 54.9(3)
C2 Mn1 C14 C15 148.1(3)
C3 Mn1 C14 C15 -117.0(5)
C11 Mn1 C14 C15 -37.3(3)
C13 Mn1 C14 C15 -117.6(4)
C12 Mn1 C14 C15 -80.8(3)
C1 Mn1 C14 C13 172.6(3)
C2 Mn1 C14 C13 -94.3(3)
C3 Mn1 C14 C13 0.6(6)
C15 Mn1 C14 C13 117.6(4)
C11 Mn1 C14 C13 80.3(3)
C12 Mn1 C14 C13 36.8(3)
C13 C14 C15 C11 0.1(5)
Mn1 C14 C15 C11 61.4(3)
C13 C14 C15 Mn1 -61.4(3)
C12 C11 C15 C14 0.5(5)
B1 C11 C15 C14 -178.6(4)
Mn1 C11 C15 C14 -61.6(3)
C12 C11 C15 Mn1 62.1(3)
B1 C11 C15 Mn1 -116.9(4)
C1 Mn1 C15 C14 -131.7(3)
C2 Mn1 C15 C14 -39.5(4)
C3 Mn1 C15 C14 134.1(4)
C11 Mn1 C15 C14 119.5(4)
C13 Mn1 C15 C14 37.8(3)
C12 Mn1 C15 C14 80.1(3)
C1 Mn1 C15 C11 108.8(3)
C2 Mn1 C15 C11 -159.0(3)
C3 Mn1 C15 C11 14.5(5)
C14 Mn1 C15 C11 -119.5(4)
C13 Mn1 C15 C11 -81.7(3)
C12 Mn1 C15 C11 -39.5(2)
C41 B2 C21 C25 154.6(4)
C51 B2 C21 C25 -17.6(6)
C41 B2 C21 C22 -25.4(6)
C51 B2 C21 C22 162.4(4)
C41 B2 C21 Mn2 -116.0(4)
C51 B2 C21 Mn2 71.8(5)
C4 Mn2 C21 C25 69.4(3)
C6 Mn2 C21 C25 167.2(3)
C5 Mn2 C21 C25 -68.6(6)
C24 Mn2 C21 C25 -37.1(3)
C22 Mn2 C21 C25 -115.5(4)
C23 Mn2 C21 C25 -79.4(3)
C4 Mn2 C21 C22 -175.1(3)
C6 Mn2 C21 C22 -77.2(3)
C5 Mn2 C21 C22 46.9(6)
C25 Mn2 C21 C22 115.5(4)
C24 Mn2 C21 C22 78.4(3)
C23 Mn2 C21 C22 36.1(3)
C4 Mn2 C21 B2 -52.5(4)
C6 Mn2 C21 B2 45.4(4)
C5 Mn2 C21 B2 169.5(5)
C25 Mn2 C21 B2 -121.9(5)
C24 Mn2 C21 B2 -159.0(4)
C22 Mn2 C21 B2 122.6(5)
C23 Mn2 C21 B2 158.7(4)
C25 C21 C22 C23 -1.3(5)
B2 C21 C22 C23 178.7(4)
Mn2 C21 C22 C23 -61.0(3)
C25 C21 C22 Mn2 59.6(3)
B2 C21 C22 Mn2 -120.4(4)
C4 Mn2 C22 C23 127.7(4)
C6 Mn2 C22 C23 -131.7(3)
C5 Mn2 C22 C23 -41.2(4)
C25 Mn2 C22 C23 80.8(3)
C24 Mn2 C22 C23 37.8(3)
C21 Mn2 C22 C23 119.9(4)
C4 Mn2 C22 C21 7.8(5)
C6 Mn2 C22 C21 108.4(3)
C5 Mn2 C22 C21 -161.1(3)
C25 Mn2 C22 C21 -39.1(3)
C24 Mn2 C22 C21 -82.1(3)
C23 Mn2 C22 C21 -119.9(4)
C21 C22 C23 C24 0.3(5)
Mn2 C22 C23 C24 -61.1(3)
C21 C22 C23 Mn2 61.4(3)
C4 Mn2 C23 C22 -111.8(4)
C6 Mn2 C23 C22 56.5(3)
C5 Mn2 C23 C22 146.9(3)
C25 Mn2 C23 C22 -80.3(3)
C24 Mn2 C23 C22 -117.5(4)
C21 Mn2 C23 C22 -37.0(3)
C4 Mn2 C23 C24 5.7(5)
C6 Mn2 C23 C24 173.9(3)
C5 Mn2 C23 C24 -95.6(3)
C25 Mn2 C23 C24 37.1(3)
C22 Mn2 C23 C24 117.5(4)
C21 Mn2 C23 C24 80.4(3)
C22 C23 C24 C25 0.8(5)
Mn2 C23 C24 C25 -60.5(3)
C22 C23 C24 Mn2 61.3(3)
C4 Mn2 C24 C25 -57.9(3)
C6 Mn2 C24 C25 106.3(5)
C5 Mn2 C24 C25 -153.5(3)
C22 Mn2 C24 C25 81.3(3)
C23 Mn2 C24 C25 118.9(4)
C21 Mn2 C24 C25 37.7(3)
C4 Mn2 C24 C23 -176.8(3)
C6 Mn2 C24 C23 -12.7(6)
C5 Mn2 C24 C23 87.6(3)
C25 Mn2 C24 C23 -118.9(4)
C22 Mn2 C24 C23 -37.7(3)
C21 Mn2 C24 C23 -81.3(3)
C23 C24 C25 C21 -1.7(5)
Mn2 C24 C25 C21 -62.9(3)
C23 C24 C25 Mn2 61.2(3)
C22 C21 C25 C24 1.8(5)
B2 C21 C25 C24 -178.2(4)
Mn2 C21 C25 C24 62.0(3)
C22 C21 C25 Mn2 -60.2(3)
B2 C21 C25 Mn2 119.8(4)
C4 Mn2 C25 C24 127.3(3)
C6 Mn2 C25 C24 -138.6(4)
C5 Mn2 C25 C24 35.2(4)
C22 Mn2 C25 C24 -79.3(3)
C23 Mn2 C25 C24 -36.9(3)
C21 Mn2 C25 C24 -118.5(4)
C4 Mn2 C25 C21 -114.2(3)
C6 Mn2 C25 C21 -20.1(4)
C5 Mn2 C25 C21 153.7(3)
C24 Mn2 C25 C21 118.5(4)
C22 Mn2 C25 C21 39.2(3)
C23 Mn2 C25 C21 81.7(3)
C11 B1 C31 C32 169.0(5)
C51 B1 C31 C32 -10.8(7)
B1 C31 C32 C33 -174.6(5)
C31 C32 C33 C34 -133.5(10)
C31 C32 C33 C36 -8.7(11)
C31 C32 C33 C35' 140.4(11)
C31 C32 C33 C36' 17.5(11)
C31 C32 C33 C34' -103.8(10)
C31 C32 C33 C35 112.2(8)
C21 B2 C41 C42 -32.8(6)
C51 B2 C41 C42 139.2(5)
B2 C41 C42 C43 -171.6(4)
C41 C42 C43 C44 7.6(7)
C41 C42 C43 C46 -113.4(6)
C41 C42 C43 C45 128.9(5)
C41 B2 C51 C52 30.1(6)
C21 B2 C51 C52 -158.1(4)
C41 B2 C51 B1 -92.7(5)
C21 B2 C51 B1 79.1(5)
C31 B1 C51 C52 111.7(5)
C11 B1 C51 C52 -68.1(5)
C31 B1 C51 B2 -119.6(4)
C11 B1 C51 B2 60.6(5)
B2 C51 C52 C53 86.9(5)
B1 C51 C52 C53 -149.7(4)
C51 C52 C53 C55 -175.1(4)
C51 C52 C53 C54 64.2(5)
C51 C52 C53 C56 -54.8(6)
